data_7000913
loop_
_publ_author_name
'Logacheva, Nadezhda M.'
'Baulin, Vladimir E.'
'Tsivadze, Aslan Yu.'
'Pyatova, Elena N.'
'Ivanova, Irina S.'
'Velikodny, Yurii A.'
'Chernyshev, Vladimir V.'

_publ_section_title
;
 Ni(II), Co(II), Cu(II), Zn(II) and Na(I) complexes of a hybrid ligand
 4&#x2032;-(4&#x2034;-benzo-15-crown-5)-methyloxy-2,2&#x2032;:6&#x2032;,2&#x2033;-terpyridine
;
_journal_issue 14
_journal_name_full 'Dalton Transactions'
_journal_page_first 2482
_journal_page_last 2489
_journal_paper_doi 10.1039/b819805e
_journal_year 2009
_chemical_formula_moiety 'C60 H62 N6 O12 Zn, 2(P F6), 3(H2 O)'
_chemical_formula_sum 'C60 H68 F12 N6 O15 P2 Zn'
_chemical_formula_weight 1468.51
_chemical_name_common
;
Bis(4'-(4'''-benzo-15-crown-5)-methyloxy-2,2':6',2''-
terpyridine)zinc(ii) bis(hexafluorophosphate) trihydrate
;
_chemical_name_systematic
;
Bis[4'-(4'''-benzo-15-crown-5)-methyloxy-2,2':6',2''-terpyridine]zinc(II)
bis(hexafluorophosphate) trihydrate

;
_space_group_IT_number 56
_symmetry_cell_setting orthorhombic
_symmetry_space_group_name_Hall '-P 2ab 2ac'
_symmetry_space_group_name_H-M 'P c c n'
_audit_creation_method SHELXL-97
_cell_angle_alpha 90.00
_cell_angle_beta 90.00
_cell_angle_gamma 90.00
_cell_formula_units_Z 4
_cell_length_a 12.679(2)
_cell_length_b 20.891(2)
_cell_length_c 25.303(3)
_cell_measurement_reflns_used 2047
_cell_measurement_temperature 295(2)
_cell_measurement_theta_max 40.00
_cell_measurement_theta_min 3.51
_cell_volume 6702.2(15)
_computing_cell_refinement 'MRIA (Zlokazov & Chernyshev, 1992)'
_computing_data_collection 'local program'
_computing_data_reduction 'local program'
_computing_molecular_graphics 'PLATON (Spek, 2003)'
_computing_publication_material ' MRIA, SHELXL97 (Sheldrick, 1997)'
_computing_structure_refinement MRIA
_computing_structure_solution MRIA
_diffrn_ambient_temperature 295(2)
_diffrn_detector_type 'Imaging Plate'
_diffrn_measurement_device 'Guinier camera G670'
_diffrn_radiation_monochromator 'Curved Germanium (111)'
_diffrn_radiation_source 'line-focus sealed tube'
_diffrn_radiation_type CuK\a~1~
_diffrn_radiation_wavelength 1.5406
_diffrn_source 'Fine focus X-ray tube'
_diffrn_source_target Cu
_exptl_absorpt_coefficient_mu 1.854
_exptl_absorpt_correction_type none
_exptl_crystal_density_diffrn 1.455
_exptl_crystal_density_method 'not measured'
_exptl_crystal_F_000 3032
_pd_char_colour colourless
_pd_char_particle_morphology 'no specific habit'
_pd_instr_location
;
Dept. of Chemistry, Moscow State University, 119991 Moscow, Russia
;
_pd_meas_2theta_range_inc 0.01
_pd_meas_2theta_range_max 80.00
_pd_meas_2theta_range_min 5.00
_pd_meas_number_of_points 7501
_pd_meas_scan_method cont
_pd_proc_2theta_range_inc 0.01
_pd_proc_2theta_range_max 80.00
_pd_proc_2theta_range_min 4.00
_pd_proc_ls_background_function 'Chebyshev polynomial up to the 5th order'
_pd_proc_ls_pref_orient_corr
;
March-Dollase (Dollase, 1986);
direction of preferred orientation - 010,
texture parameter r=0.87(1).
;
_pd_proc_ls_profile_function 'split-type pseudo-Voigt (Toraya, 1986)'
_pd_proc_ls_prof_R_factor 0.0166
_pd_proc_ls_prof_wR_expected 0.0124
_pd_proc_ls_prof_wR_factor 0.0212
_pd_proc_wavelength 1.5406
_pd_spec_mounting
;
?
;
_pd_spec_mount_mode transmission
_pd_spec_shape flat_sheet
_pd_spec_size_axial 15
_pd_spec_size_equat 1
_pd_spec_size_thick 1
_refine_diff_density_max 0.744
_refine_diff_density_min -0.583
_refine_diff_density_rms 0.220
_refine_ls_extinction_method none
_refine_ls_goodness_of_fit_all 1.7148
_refine_ls_hydrogen_treatment noref
_refine_ls_matrix_type fullcycle
_refine_ls_number_constraints 45
_refine_ls_number_parameters 185
_refine_ls_number_restraints 199
_refine_ls_shift/su_max .005
_refine_ls_shift/su_mean .001
_refine_ls_structure_factor_coef Inet
_refine_ls_weighting_scheme sigma
_cod_data_source_file b819805e.txt
_cod_data_source_block 4
_cod_database_code 7000913

loop_
_symmetry_equiv_pos_as_xyz
'x, y, z'
'-x+1/2, -y+1/2, z'
'x+1/2, -y, -z+1/2'
'-x, y+1/2, -z+1/2'
'-x, -y, -z'
'x-1/2, y-1/2, -z'
'-x-1/2, y, z-1/2'
'x, -y-1/2, z-1/2'

loop_
_atom_site_label
_atom_site_type_symbol
_atom_site_fract_x
_atom_site_fract_y
_atom_site_fract_z
_atom_site_U_iso_or_equiv
_atom_site_adp_type
_atom_site_occupancy
_atom_site_symmetry_multiplicity
_atom_site_calc_flag
_atom_site_refinement_flags
_atom_site_disorder_assembly
_atom_site_disorder_group
Zn Zn 0.7500 0.2500 0.4257(23) 0.043(7) Uiso 1 2 d S . .
O1 O 1.1883(21) 0.1101(25) 0.4134(29) 0.065(5) Uiso 1 1 d . . .
O2 O 1.4728(23) -0.0645(24) 0.3246(27) 0.065(5) Uiso 1 1 d . . .
O3 O 1.3836(20) -0.1902(25) 0.3293(29) 0.065(5) Uiso 1 1 d . . .
O4 O 1.4519(21) -0.2677(26) 0.4151(30) 0.065(5) Uiso 1 1 d . . .
O5 O 1.6214(19) -0.1799(23) 0.4396(26) 0.065(5) Uiso 1 1 d . . .
O6 O 1.6126(21) -0.0534(22) 0.3996(31) 0.065(5) Uiso 1 1 d . . .
N1 N 0.8383(22) 0.3014(25) 0.3615(29) 0.065(5) Uiso 1 1 d . . .
N2 N 0.8994(22) 0.2020(27) 0.4219(28) 0.065(5) Uiso 1 1 d . . .
N3 N 0.7461(21) 0.1720(24) 0.4877(30) 0.065(5) Uiso 1 1 d . . .
C1 C 0.8074(24) 0.3522(31) 0.3305(33) 0.065(5) Uiso 1 1 d . . .
H1 H 0.7404 0.3692 0.3358 0.078 Uiso 1 1 calc . . .
C2 C 0.8704(22) 0.3793(30) 0.2920(34) 0.065(5) Uiso 1 1 d . . .
H2 H 0.8478 0.4137 0.2716 0.078 Uiso 1 1 calc . . .
C3 C 0.9733(25) 0.3511(33) 0.2853(31) 0.065(5) Uiso 1 1 d . . .
H3 H 1.0186 0.3676 0.2598 0.078 Uiso 1 1 calc . . .
C4 C 1.0046(21) 0.3026(30) 0.3145(33) 0.065(5) Uiso 1 1 d . . .
H4 H 1.0714 0.2851 0.3097 0.078 Uiso 1 1 calc . . .
C5 C 0.9360(24) 0.2772(32) 0.3533(32) 0.065(5) Uiso 1 1 d . . .
C6 C 0.9706(24) 0.2219(32) 0.3868(30) 0.065(5) Uiso 1 1 d . . .
C7 C 1.0706(26) 0.1932(34) 0.3814(33) 0.065(5) Uiso 1 1 d . . .
H7 H 1.1187 0.2080 0.3565 0.078 Uiso 1 1 calc . . .
C8 C 1.0956(23) 0.1415(31) 0.4148(35) 0.065(5) Uiso 1 1 d . . .
C9 C 1.0184(24) 0.1209(31) 0.4522(31) 0.065(5) Uiso 1 1 d . . .
H9 H 1.0328 0.0869 0.4748 0.078 Uiso 1 1 calc . . .
C10 C 0.9219(25) 0.1519(29) 0.4547(32) 0.065(5) Uiso 1 1 d . . .
C11 C 0.8333(22) 0.1357(33) 0.4918(35) 0.065(5) Uiso 1 1 d . . .
C12 C 0.8386(27) 0.0864(32) 0.5287(34) 0.065(5) Uiso 1 1 d . . .
H12 H 0.8990 0.0613 0.5315 0.078 Uiso 1 1 calc . . .
C13 C 0.7514(23) 0.0751(34) 0.5616(33) 0.065(5) Uiso 1 1 d . . .
H13 H 0.7536 0.0423 0.5865 0.078 Uiso 1 1 calc . . .
C14 C 0.6616(24) 0.1131(31) 0.5569(31) 0.065(5) Uiso 1 1 d . . .
H14 H 0.6030 0.1065 0.5783 0.078 Uiso 1 1 calc . . .
C15 C 0.6629(25) 0.1611(30) 0.5192(36) 0.065(5) Uiso 1 1 d . . .
H15 H 0.6036 0.1869 0.5155 0.078 Uiso 1 1 calc . . .
C16 C 1.2816(27) 0.1304(32) 0.3832(32) 0.065(5) Uiso 1 1 d . . .
H16A H 1.3044 0.1721 0.3955 0.078 Uiso 1 1 calc . . .
H16B H 1.2631 0.1342 0.3461 0.078 Uiso 1 1 calc . . .
C17 C 1.3705(24) 0.0834(33) 0.3892(34) 0.065(5) Uiso 1 1 d . . .
C18 C 1.3784(23) 0.0313(31) 0.3530(33) 0.065(5) Uiso 1 1 d . . .
H18 H 1.3274 0.0260 0.3270 0.078 Uiso 1 1 calc . . .
C19 C 1.4621(22) -0.0117(35) 0.3564(35) 0.065(5) Uiso 1 1 d . . .
C20 C 1.5349(24) -0.0073(32) 0.3996(35) 0.065(5) Uiso 1 1 d . . .
C21 C 1.5258(26) 0.0423(30) 0.4349(32) 0.065(5) Uiso 1 1 d . . .
H21 H 1.5724 0.0451 0.4632 0.078 Uiso 1 1 calc . . .
C22 C 1.4451(26) 0.0899(30) 0.4286(31) 0.065(5) Uiso 1 1 d . . .
H22 H 1.4431 0.1251 0.4511 0.078 Uiso 1 1 calc . . .
C23 C 1.3765(27) -0.0836(34) 0.2946(33) 0.065(5) Uiso 1 1 d . . .
H23A H 1.3140 -0.0768 0.3159 0.078 Uiso 1 1 calc . . .
H23B H 1.3702 -0.0583 0.2626 0.078 Uiso 1 1 calc . . .
C24 C 1.3876(22) -0.1516(32) 0.2815(32) 0.065(5) Uiso 1 1 d . . .
H24A H 1.3312 -0.1644 0.2578 0.078 Uiso 1 1 calc . . .
H24B H 1.4542 -0.1586 0.2636 0.078 Uiso 1 1 calc . . .
C25 C 1.4415(28) -0.2508(31) 0.3190(34) 0.065(5) Uiso 1 1 d . . .
H25A H 1.5172 -0.2440 0.3191 0.078 Uiso 1 1 calc . . .
H25B H 1.4208 -0.2695 0.2855 0.078 Uiso 1 1 calc . . .
C26 C 1.4064(23) -0.2942(33) 0.3668(30) 0.065(5) Uiso 1 1 d . . .
H26A H 1.3301 -0.2949 0.3694 0.078 Uiso 1 1 calc . . .
H26B H 1.4310 -0.3377 0.3615 0.078 Uiso 1 1 calc . . .
C27 C 1.5690(26) -0.2857(33) 0.4143(33) 0.065(5) Uiso 1 1 d . . .
H27A H 1.6017 -0.2767 0.3805 0.078 Uiso 1 1 calc . . .
H27B H 1.5806 -0.3301 0.4238 0.078 Uiso 1 1 calc . . .
C28 C 1.6060(24) -0.2390(31) 0.4580(36) 0.065(5) Uiso 1 1 d . . .
H28A H 1.5534 -0.2377 0.4858 0.078 Uiso 1 1 calc . . .
H28B H 1.6712 -0.2548 0.4732 0.078 Uiso 1 1 calc . . .
C29 C 1.7037(25) -0.1401(35) 0.4441(37) 0.065(5) Uiso 1 1 d . . .
H29A H 1.7497 -0.1450 0.4137 0.078 Uiso 1 1 calc . . .
H29B H 1.7437 -0.1507 0.4756 0.078 Uiso 1 1 calc . . .
C30 C 1.6648(27) -0.0697(34) 0.4476(35) 0.065(5) Uiso 1 1 d . . .
H30A H 1.6167 -0.0650 0.4771 0.078 Uiso 1 1 calc . . .
H30B H 1.7243 -0.0413 0.4532 0.078 Uiso 1 1 calc . . .
P1 P 0.9518(17) -0.0108(20) 0.3457(21) 0.079(9) Uiso 1 1 d . . .
F11 F 0.8740(18) 0.0446(22) 0.3561(23) 0.151(12) Uiso 1 1 d . . .
F12 F 1.0262(19) -0.0699(21) 0.3329(20) 0.151(12) Uiso 1 1 d . . .
F13 F 0.9880(18) -0.0114(20) 0.4036(21) 0.151(12) Uiso 1 1 d . . .
F14 F 1.0399(20) 0.0361(22) 0.3290(23) 0.151(12) Uiso 1 1 d . . .
F15 F 0.9142(17) -0.0156(22) 0.2856(22) 0.151(12) Uiso 1 1 d . . .
F16 F 0.8596(18) -0.0605(20) 0.3599(21) 0.151(12) Uiso 1 1 d . . .
O1W O 0.2500 0.2500 0.2749(24) 0.096(10) Uiso 1 2 d S . .
H1W H 0.2448 0.2170 0.2553 0.096 Uiso 1 1 d . . .
O2W O 0.1831(18) 0.1208(23) 0.2399(25) 0.120(12) Uiso 1 1 d . . .
H2W1 H 0.1187 0.1113 0.2347 0.120 Uiso 1 1 d . . .
H2W2 H 0.2233 0.0887 0.2361 0.120 Uiso 1 1 d . . .

loop_
_atom_type_symbol
_atom_type_description
_atom_type_scat_dispersion_real
_atom_type_scat_dispersion_imag
_atom_type_scat_source
Zn Zn -1.5491 0.6778 'International Tables Vol C Tables 4.2.6.8 and 6.1.1.4'
P P 0.2955 0.4335 'International Tables Vol C Tables 4.2.6.8 and 6.1.1.4'
F F 0.0727 0.0534 'International Tables Vol C Tables 4.2.6.8 and 6.1.1.4'
O O 0.0492 0.0322 'International Tables Vol C Tables 4.2.6.8 and 6.1.1.4'
N N 0.0311 0.0180 'International Tables Vol C Tables 4.2.6.8 and 6.1.1.4'
C C 0.0181 0.0091 'International Tables Vol C Tables 4.2.6.8 and 6.1.1.4'
H H 0.0000 0.0000 'International Tables Vol C Tables 4.2.6.8 and 6.1.1.4'

loop_
_geom_angle_atom_site_label_1
_geom_angle_atom_site_label_2
_geom_angle_atom_site_label_3
_geom_angle
_geom_angle_site_symmetry_1
_geom_angle_site_symmetry_3
_geom_angle_publ_flag
N1 Zn N2 75.4(14) . . ?
N1 Zn N3 148.9(11) . . ?
N1 Zn N1 87(2) . 2_655 ?
N1 Zn N2 100.4(16) . 2_655 ?
N1 Zn N3 98.6(11) . 2_655 ?
N2 Zn N3 73.5(12) . . ?
N1 Zn N2 100.4(16) 2_655 . ?
N2 Zn N2 174(3) . 2_655 ?
N2 Zn N3 110.6(16) . 2_655 ?
N1 Zn N3 98.6(11) 2_655 . ?
N2 Zn N3 110.6(16) 2_655 . ?
N3 Zn N3 92(2) . 2_655 ?
N1 Zn N2 75.4(14) 2_655 2_655 ?
N1 Zn N3 148.9(11) 2_655 2_655 ?
N2 Zn N3 73.5(12) 2_655 2_655 ?
F13 P1 F15 176(4) . . ?
F13 P1 F16 90(3) . . ?
F14 P1 F15 90(3) . . ?
F14 P1 F16 177(5) . . ?
F15 P1 F16 87(3) . . ?
F11 P1 F12 176(4) . . ?
F11 P1 F13 92(3) . . ?
F11 P1 F14 92(3) . . ?
F11 P1 F15 91(3) . . ?
F11 P1 F16 89(2) . . ?
F12 P1 F13 91(3) . . ?
F12 P1 F14 90(2) . . ?
F12 P1 F15 86(3) . . ?
F12 P1 F16 89(3) . . ?
F13 P1 F14 93(3) . . ?
C8 O1 C16 126(6) . . ?
C19 O2 C23 116(3) . . ?
C24 O3 C25 108(6) . . ?
C26 O4 C27 106(5) . . ?
C28 O5 C29 132(5) . . ?
C20 O6 C30 120(7) . . ?
H2W1 O2W H2W2 111.53 . . ?
Zn N1 C5 113(4) . . ?
Zn N1 C1 129(2) . . ?
C1 N1 C5 117(4) . . ?
C6 N2 C10 120(4) . . ?
Zn N2 C6 119(3) . . ?
Zn N2 C10 121(2) . . ?
C11 N3 C15 120(5) . . ?
Zn N3 C11 116(4) . . ?
Zn N3 C15 123(3) . . ?
N1 C1 C2 123(4) . . ?
C1 C2 C3 116(6) . . ?
C2 C3 C4 121(5) . . ?
C3 C4 C5 120(4) . . ?
C4 C5 C6 120(4) . . ?
N1 C5 C4 122(5) . . ?
N1 C5 C6 118(5) . . ?
C5 C6 C7 122(5) . . ?
N2 C6 C5 115(3) . . ?
N2 C6 C7 123(6) . . ?
C6 C7 C8 118(5) . . ?
O1 C8 C9 119(6) . . ?
O1 C8 C7 123(6) . . ?
C7 C8 C9 118(4) . . ?
C8 C9 C10 121(6) . . ?
N2 C10 C9 121(5) . . ?
C9 C10 C11 126(6) . . ?
N2 C10 C11 113(4) . . ?
N3 C11 C12 121(5) . . ?
N3 C11 C10 116(6) . . ?
C10 C11 C12 123(4) . . ?
C11 C12 C13 118(4) . . ?
C12 C13 C14 120(6) . . ?
C13 C14 C15 118(5) . . ?
N3 C15 C14 123(4) . . ?
O1 C16 C17 111(5) . . ?
C16 C17 C18 119(5) . . ?
C16 C17 C22 121(6) . . ?
C18 C17 C22 120(4) . . ?
C17 C18 C19 121(6) . . ?
O2 C19 C18 125(6) . . ?
C18 C19 C20 119(7) . . ?
O2 C19 C20 116(5) . . ?
O6 C20 C19 114(7) . . ?
O6 C20 C21 126(6) . . ?
C19 C20 C21 120(5) . . ?
C20 C21 C22 121(6) . . ?
C17 C22 C21 119(6) . . ?
O2 C23 C24 108(4) . . ?
O3 C24 C23 110(6) . . ?
O3 C25 C26 103(5) . . ?
O4 C26 C25 109(4) . . ?
O4 C27 C28 97(4) . . ?
O5 C28 C27 113(8) . . ?
O5 C29 C30 110(3) . . ?
O6 C30 C29 109(7) . . ?
N1 C1 H1 119 . . ?
C2 C1 H1 117 . . ?
C3 C2 H2 121 . . ?
C1 C2 H2 122 . . ?
C2 C3 H3 119 . . ?
C4 C3 H3 119 . . ?
C5 C4 H4 120 . . ?
C3 C4 H4 119 . . ?
C6 C7 H7 121 . . ?
C8 C7 H7 121 . . ?
C8 C9 H9 119 . . ?
C10 C9 H9 120 . . ?
C11 C12 H12 120 . . ?
C13 C12 H12 121 . . ?
C12 C13 H13 119 . . ?
C14 C13 H13 120 . . ?
C13 C14 H14 121 . . ?
C15 C14 H14 120 . . ?
N3 C15 H15 118 . . ?
C14 C15 H15 118 . . ?
O1 C16 H16A 108 . . ?
O1 C16 H16B 108 . . ?
C17 C16 H16A 109 . . ?
H16A C16 H16B 107 . . ?
C17 C16 H16B 110 . . ?
C17 C18 H18 119 . . ?
C19 C18 H18 119 . . ?
C22 C21 H21 118 . . ?
C20 C21 H21 120 . . ?
C17 C22 H22 120 . . ?
C21 C22 H22 120 . . ?
O2 C23 H23B 110 . . ?
O2 C23 H23A 110 . . ?
H23A C23 H23B 107 . . ?
C24 C23 H23A 110 . . ?
C24 C23 H23B 110 . . ?
O3 C24 H24A 110 . . ?
C23 C24 H24B 109 . . ?
O3 C24 H24B 110 . . ?
C23 C24 H24A 109 . . ?
H24A C24 H24B 107 . . ?
O3 C25 H25B 111 . . ?
C26 C25 H25A 111 . . ?
C26 C25 H25B 111 . . ?
H25A C25 H25B 108 . . ?
O3 C25 H25A 110 . . ?
O4 C26 H26A 110 . . ?
O4 C26 H26B 109 . . ?
C25 C26 H26B 109 . . ?
H26A C26 H26B 108 . . ?
C25 C26 H26A 109 . . ?
O4 C27 H27A 112 . . ?
C28 C27 H27A 111 . . ?
C28 C27 H27B 111 . . ?
O4 C27 H27B 112 . . ?
H27A C27 H27B 110 . . ?
C27 C28 H28A 109 . . ?
C27 C28 H28B 109 . . ?
H28A C28 H28B 107 . . ?
O5 C28 H28B 109 . . ?
O5 C28 H28A 108 . . ?
C30 C29 H29A 110 . . ?
O5 C29 H29A 109 . . ?
O5 C29 H29B 108 . . ?
H29A C29 H29B 108 . . ?
C30 C29 H29B 109 . . ?
O6 C30 H30B 108 . . ?
O6 C30 H30A 109 . . ?
H30A C30 H30B 108 . . ?
C29 C30 H30A 110 . . ?
C29 C30 H30B 110 . . ?

loop_
_geom_bond_atom_site_label_1
_geom_bond_atom_site_label_2
_geom_bond_distance
_geom_bond_site_symmetry_2
_geom_bond_publ_flag
Zn N1 2.25(4) . ?
Zn N2 2.14(3) . ?
Zn N3 2.26(5) . ?
Zn N1 2.25(4) 2_655 ?
Zn N2 2.14(3) 2_655 ?
Zn N3 2.26(5) 2_655 ?
P1 F15 1.59(7) . ?
P1 F16 1.59(5) . ?
P1 F12 1.59(5) . ?
P1 F13 1.54(7) . ?
P1 F11 1.55(5) . ?
P1 F14 1.55(5) . ?
O1 C16 1.47(7) . ?
O1 C8 1.34(5) . ?
O2 C23 1.49(7) . ?
O2 C19 1.35(10) . ?
O3 C24 1.43(10) . ?
O3 C25 1.49(7) . ?
O4 C26 1.45(9) . ?
O4 C27 1.53(5) . ?
O5 C29 1.34(6) . ?
O5 C28 1.33(8) . ?
O6 C20 1.38(6) . ?
O6 C30 1.43(11) . ?
O1W H1W 0.85 . ?
O2W H2W2 0.85 . ?
O2W H2W1 0.85 . ?
N1 C5 1.36(4) . ?
N1 C1 1.37(7) . ?
N2 C6 1.34(6) . ?
N2 C10 1.37(7) . ?
N3 C15 1.34(7) . ?
N3 C11 1.34(5) . ?
C1 C2 1.39(9) . ?
C2 C3 1.44(5) . ?
C3 C4 1.32(9) . ?
C4 C5 1.41(8) . ?
C5 C6 1.50(9) . ?
C6 C7 1.41(6) . ?
C7 C8 1.42(10) . ?
C8 C9 1.42(9) . ?
C9 C10 1.38(5) . ?
C10 C11 1.50(9) . ?
C11 C12 1.40(11) . ?
C12 C13 1.41(7) . ?
C13 C14 1.39(6) . ?
C14 C15 1.39(11) . ?
C16 C17 1.49(7) . ?
C17 C18 1.42(10) . ?
C17 C22 1.40(8) . ?
C18 C19 1.40(6) . ?
C19 C20 1.45(11) . ?
C20 C21 1.36(11) . ?
C21 C22 1.44(7) . ?
C23 C24 1.46(9) . ?
C25 C26 1.57(10) . ?
C27 C28 1.56(11) . ?
C29 C30 1.55(9) . ?
C1 H1 0.93 . ?
C2 H2 0.93 . ?
C3 H3 0.93 . ?
C4 H4 0.93 . ?
C7 H7 0.93 . ?
C9 H9 0.93 . ?
C12 H12 0.93 . ?
C13 H13 0.93 . ?
C14 H14 0.93 . ?
C15 H15 0.93 . ?
C16 H16B 0.97 . ?
C16 H16A 0.97 . ?
C18 H18 0.93 . ?
C21 H21 0.93 . ?
C22 H22 0.93 . ?
C23 H23A 0.97 . ?
C23 H23B 0.97 . ?
C24 H24B 0.97 . ?
C24 H24A 0.97 . ?
C25 H25A 0.97 . ?
C25 H25B 0.97 . ?
C26 H26A 0.97 . ?
C26 H26B 0.97 . ?
C27 H27B 0.97 . ?
C27 H27A 0.97 . ?
C28 H28B 0.97 . ?
C28 H28A 0.96 . ?
C29 H29A 0.97 . ?
C29 H29B 0.97 . ?
C30 H30B 0.97 . ?
C30 H30A 0.97 . ?
